data_1101204
loop_
_publ_author_name
'Ouellette, Wayne'
'Yu, Ming Hui'
'O'Connor, Charles J.'
'Zubieta, Jon'

_publ_section_title
;
 Structural Diversity of the Oxovanadium Organodiphosphonate System:
 A Platform for the Design of Void Channels
;
_journal_issue 8
_journal_name_full 'Inorganic Chemistry'
_journal_page_first 3224
_journal_page_last 3239
_journal_paper_doi 10.1021/ic0517422
_journal_volume 45
_journal_year 2006
_chemical_formula_sum 'C4.5 H16 N O10.5 P2 V2'
_chemical_formula_weight 416.00
_space_group_IT_number 15
_symmetry_cell_setting monoclinic
_symmetry_space_group_name_Hall '-C 2yc'
_symmetry_space_group_name_H-M 'C 1 2/c 1'
_cell_angle_alpha 90.00
_cell_angle_beta 104.4230(10)
_cell_angle_gamma 90.00
_cell_formula_units_Z 8
_cell_length_a 15.5527(7)
_cell_length_b 10.0841(5)
_cell_length_c 18.7813(8)
_cell_measurement_temperature 90(2)
_cell_volume 2852.7(2)
_diffrn_ambient_temperature 90(2)
_exptl_crystal_density_diffrn 1.937
_cod_duplicate_entry 1101182
_cod_depositor_comments
;
The following automatic conversions were performed:
'_symmetry_cell_setting' value 'Monoclinic' changed to 'monoclinic'
according to '/home/saulius/struct/CIF-dictionaries/cif_core.dic'
dictionary named 'cif_core.dic' version 2.4.1 from 2010-06-29.

Automatic conversion script
Id: cif_fix_enum 1527 2010-12-29 10:47:43Z saulius 
;
_cod_original_sg_symbol_H-M 'C 2/c'
_cod_original_formula_sum 'C4.50 H16 N O10.50 P2 V2'
_cod_database_code 1101204

loop_
_symmetry_equiv_pos_as_xyz
'x, y, z'
'-x, y, -z+1/2'
'x+1/2, y+1/2, z'
'-x+1/2, y+1/2, -z+1/2'
'-x, -y, -z'
'x, -y, z-1/2'
'-x+1/2, -y+1/2, -z'
'x+1/2, -y+1/2, z-1/2'

loop_
_atom_site_label
_atom_site_type_symbol
_atom_site_fract_x
_atom_site_fract_y
_atom_site_fract_z
_atom_site_U_iso_or_equiv
_atom_site_adp_type
_atom_site_occupancy
_atom_site_symmetry_multiplicity
_atom_site_calc_flag
_atom_site_refinement_flags
_atom_site_disorder_assembly
_atom_site_disorder_group
V1 V 0.24928(2) -0.03062(3) 0.284885(17) 0.00895(8) Uani 1 1 d . . .
V2 V 0.16899(2) 0.10983(3) 0.585705(17) 0.00939(8) Uani 1 1 d . . .
P1 P 0.20151(3) 0.12821(5) 0.41982(3) 0.00907(10) Uani 1 1 d . . .
P2 P 0.16855(3) -0.18035(5) 0.65966(2) 0.00931(10) Uani 1 1 d . . .
O1 O 0.06449(10) 0.13500(15) 0.56742(9) 0.0178(3) Uani 1 1 d . . .
O2 O 0.18326(10) -0.08138(14) 0.60226(8) 0.0145(3) Uani 1 1 d . . .
O3 O 0.21634(9) 0.28922(14) 0.57836(7) 0.0127(3) Uani 1 1 d . . .
O4 O 0.20246(9) 0.06650(14) 0.49461(7) 0.0127(3) Uani 1 1 d . . .
O5 O 0.19472(9) 0.01211(13) 0.36587(7) 0.0119(3) Uani 1 1 d . . .
O6 O 0.17511(10) 0.11553(14) 0.23450(8) 0.0140(3) Uani 1 1 d . . .
O7 O 0.26455(9) -0.20658(14) 0.33479(8) 0.0137(3) Uani 1 1 d . . .
O8 O 0.34693(10) 0.02714(16) 0.29659(9) 0.0193(3) Uani 1 1 d . . .
O9 O 0.21641(12) -0.13252(16) 0.19255(8) 0.0195(3) Uani 1 1 d . . .
O90 O 0.3279(3) 0.8666(4) 0.50608(19) 0.1124(17) Uani 1 1 d . . .
O91 O 0.0402(6) 0.4526(8) 0.5262(5) 0.107(3) Uani 0.50 1 d P . .
N1 N 0.08492(14) 0.7910(2) 0.38176(13) 0.0294(5) Uani 1 1 d . . .
H1A H 0.1216 0.8541 0.3710 0.044 Uiso 1 1 calc R . .
H1B H 0.1164 0.7367 0.4176 0.044 Uiso 1 1 calc R . .
H1C H 0.0405 0.8306 0.3977 0.044 Uiso 1 1 calc R . .
C1 C 0.10549(13) 0.23119(19) 0.39149(11) 0.0137(4) Uani 1 1 d . . .
H1D H 0.1065 0.2987 0.4300 0.016 Uiso 1 1 calc R . .
H1E H 0.1084 0.2784 0.3460 0.016 Uiso 1 1 calc R . .
C2 C 0.01730(13) 0.1551(2) 0.37729(11) 0.0147(4) Uani 1 1 d . . .
H2A H 0.0096 0.1010 0.3321 0.018 Uiso 1 1 calc R . .
H2B H 0.0182 0.0945 0.4189 0.018 Uiso 1 1 calc R . .
C3 C 0.06012(13) -0.2520(2) 0.63152(12) 0.0160(4) Uani 1 1 d . . .
H3A H 0.0549 -0.2979 0.5840 0.019 Uiso 1 1 calc R . .
H3B H 0.0545 -0.3201 0.6681 0.019 Uiso 1 1 calc R . .
C4 C 0.04591(18) 0.7111(2) 0.31433(17) 0.0321(6) Uani 1 1 d . . .
H4A H 0.0025 0.6473 0.3252 0.039 Uiso 1 1 calc R . .
H4B H 0.0936 0.6598 0.3006 0.039 Uiso 1 1 calc R . .
C5 C 0.0000 0.7981(4) 0.2500 0.0319(8) Uani 1 2 d S . .
H5A H 0.0442 0.8556 0.2353 0.038 Uiso 0.50 1 calc PR . .
H5B H -0.0442 0.8556 0.2647 0.038 Uiso 0.50 1 calc PR . .
H2 H 0.227(2) -0.199(3) 0.2003(17) 0.027(8) Uiso 1 1 d . . .

loop_
_atom_site_aniso_label
_atom_site_aniso_U_11
_atom_site_aniso_U_22
_atom_site_aniso_U_33
_atom_site_aniso_U_23
_atom_site_aniso_U_13
_atom_site_aniso_U_12
V1 0.01076(15) 0.00869(15) 0.00807(14) 0.00096(10) 0.00361(11) 0.00036(10)
V2 0.01199(15) 0.00901(15) 0.00818(15) 0.00097(10) 0.00437(11) -0.00056(11)
P1 0.0125(2) 0.0080(2) 0.0073(2) 0.00043(15) 0.00358(16) -0.00059(16)
P2 0.0122(2) 0.0082(2) 0.0075(2) 0.00015(16) 0.00235(16) -0.00037(16)
O1 0.0147(7) 0.0163(7) 0.0247(8) 0.0019(6) 0.0092(6) 0.0000(5)
O2 0.0243(7) 0.0106(6) 0.0095(6) 0.0021(5) 0.0057(5) 0.0012(5)
O3 0.0145(6) 0.0106(6) 0.0134(6) 0.0009(5) 0.0040(5) -0.0029(5)
O4 0.0191(7) 0.0125(6) 0.0078(6) 0.0016(5) 0.0055(5) 0.0003(5)
O5 0.0178(7) 0.0099(6) 0.0097(6) -0.0011(5) 0.0064(5) -0.0023(5)
O6 0.0199(7) 0.0139(6) 0.0097(6) 0.0024(5) 0.0064(5) 0.0056(5)
O7 0.0145(6) 0.0110(6) 0.0171(7) 0.0040(5) 0.0068(5) 0.0019(5)
O8 0.0151(7) 0.0210(8) 0.0224(8) 0.0054(6) 0.0058(6) -0.0024(6)
O9 0.0387(9) 0.0101(7) 0.0091(6) 0.0002(5) 0.0046(6) 0.0061(6)
O90 0.178(4) 0.109(3) 0.075(2) 0.049(2) 0.078(2) 0.112(3)
O91 0.116(7) 0.071(5) 0.107(6) -0.028(4) -0.021(5) 0.026(4)
N1 0.0281(10) 0.0216(10) 0.0460(13) 0.0072(9) 0.0233(10) 0.0025(8)
C1 0.0136(8) 0.0113(8) 0.0160(9) 0.0010(7) 0.0031(7) 0.0006(7)
C2 0.0141(8) 0.0120(8) 0.0170(9) 0.0002(7) 0.0018(7) -0.0005(7)
C3 0.0144(9) 0.0121(9) 0.0195(9) -0.0025(7) 0.0009(7) 0.0004(7)
C4 0.0288(12) 0.0183(11) 0.0557(17) 0.0006(11) 0.0223(12) 0.0008(9)
C5 0.0289(17) 0.0223(16) 0.051(2) 0.000 0.0218(17) 0.000

loop_
_geom_bond_atom_site_label_1
_geom_bond_atom_site_label_2
_geom_bond_distance
_geom_bond_site_symmetry_2
_geom_bond_publ_flag
V1 O8 1.5900(15) . ?
V1 O6 1.9632(14) . ?
V1 O5 1.9653(14) . ?
V1 O9 1.9705(15) . ?
V1 O7 1.9931(14) . ?
V2 O1 1.5956(15) . ?
V2 O2 1.9569(15) . ?
V2 O4 1.9576(14) . ?
V2 O3 1.9709(14) . ?
V2 O9 1.9713(15) 6_556 ?
P1 O3 1.5182(14) 7_556 ?
P1 O4 1.5331(14) . ?
P1 O5 1.5347(14) . ?
P1 C1 1.788(2) . ?
P2 O2 1.5276(14) . ?
P2 O7 1.5296(14) 7_546 ?
P2 O6 1.5304(14) 6_556 ?
P2 C3 1.789(2) . ?
O3 P1 1.5182(14) 7_556 ?
O6 P2 1.5304(14) 6 ?
O7 P2 1.5296(14) 7_546 ?
O9 V2 1.9712(15) 6 ?
O9 H2 0.69(3) . ?
O91 O91 1.683(15) 5_566 ?
N1 C4 1.496(4) . ?
N1 H1A 0.9100 . ?
N1 H1B 0.9100 . ?
N1 H1C 0.9100 . ?
C1 C2 1.536(3) . ?
C1 H1D 0.9900 . ?
C1 H1E 0.9900 . ?
C2 C3 1.528(3) 5_556 ?
C2 H2A 0.9900 . ?
C2 H2B 0.9900 . ?
C3 C2 1.528(3) 5_556 ?
C3 H3A 0.9900 . ?
C3 H3B 0.9900 . ?
C4 C5 1.519(4) . ?
C4 H4A 0.9900 . ?
C4 H4B 0.9900 . ?
C5 C4 1.519(4) 2 ?
C5 H5A 0.9900 . ?
C5 H5B 0.9900 . ?
